data_7110016
loop_
_publ_author_name
'Kamran B. Ghiassi'
'Marilyn M. Olmstead'
'Alan L. Balch'

_publ_section_title
;
 Orientational variation, solvate composition and molecular flexibility in
 well-ordered cocrystals of the fullerene C70 with
 bis(ethylenedithio)tetrathiafulvalene
;
_journal_name_full Chem.Commun.
_journal_page_first 10721
_journal_paper_doi 10.1039/c3cc46367b
_journal_volume 49
_journal_year 2013
_chemical_formula_moiety 'C70, C10 H8 S8, C6 H6'
_chemical_formula_sum 'C86 H14 S8'
_chemical_formula_weight 1303.45
_chemical_name_common 'C70 ET benzene'
_chemical_name_systematic
;
 ?
;
_space_group_crystal_system monoclinic
_space_group_IT_number 15
_space_group_name_Hall '-C 2yc'
_space_group_name_H-M_alt 'C 1 2/c 1'
_symmetry_space_group_name_Hall '-C 2yc'
_symmetry_space_group_name_H-M 'C 1 2/c 1'
_atom_sites_solution_hydrogens geom
_atom_sites_solution_primary direct
_atom_sites_solution_secondary difmap
_audit_creation_method SHELXL-2013
_cell_angle_alpha 90
_cell_angle_beta 106.801(3)
_cell_angle_gamma 90
_cell_formula_units_Z 4
_cell_length_a 17.371(5)
_cell_length_b 13.622(4)
_cell_length_c 21.418(6)
_cell_measurement_reflns_used 9877
_cell_measurement_temperature 90(2)
_cell_measurement_theta_max 31.9
_cell_measurement_theta_min 2.32
_cell_volume 4852(2)
_computing_cell_refinement 'SAINT (Bruker, 2013)'
_computing_data_collection 'Apex2 (Bruker, 2013)'
_computing_data_reduction 'SAINT (Bruker, 2013)'
_computing_publication_material 'SHELXL-2013 (Sheldrick, 2013)'
_computing_structure_refinement 'SHELXL-2013 (Sheldrick, 2013)'
_computing_structure_solution 'XS (Sheldrick, 2008)'
_diffrn_ambient_temperature 90(2)
_diffrn_detector_area_resol_mean 8.3
_diffrn_measured_fraction_theta_full 1.000
_diffrn_measured_fraction_theta_max 0.998
_diffrn_measurement_device_type 'Bruker Apex II'
_diffrn_measurement_method \w
_diffrn_radiation_type MoK\a
_diffrn_radiation_wavelength 0.71073
_diffrn_reflns_av_R_equivalents 0.0268
_diffrn_reflns_av_unetI/netI 0.0191
_diffrn_reflns_Laue_measured_fraction_full 1.000
_diffrn_reflns_Laue_measured_fraction_max 0.998
_diffrn_reflns_limit_h_max 25
_diffrn_reflns_limit_h_min -25
_diffrn_reflns_limit_k_max 20
_diffrn_reflns_limit_k_min -20
_diffrn_reflns_limit_l_max 31
_diffrn_reflns_limit_l_min -31
_diffrn_reflns_number 41080
_diffrn_reflns_point_group_measured_fraction_full 1.000
_diffrn_reflns_point_group_measured_fraction_max 0.998
_diffrn_reflns_theta_full 25.242
_diffrn_reflns_theta_max 31.928
_diffrn_reflns_theta_min 1.933
_diffrn_source 'fine-focus sealed tube'
_exptl_absorpt_coefficient_mu 0.433
_exptl_absorpt_correction_T_max 0.7463
_exptl_absorpt_correction_T_min 0.6954
_exptl_absorpt_correction_type multi-scan
_exptl_absorpt_process_details 'SADABS (Sheldrick, 2013)'
_exptl_crystal_colour black
_exptl_crystal_density_diffrn 1.784
_exptl_crystal_description block
_exptl_crystal_F_000 2632
_exptl_crystal_size_max 0.381
_exptl_crystal_size_mid 0.300
_exptl_crystal_size_min 0.225
_refine_diff_density_max 0.537
_refine_diff_density_min -0.332
_refine_diff_density_rms 0.069
_refine_ls_extinction_method none
_refine_ls_goodness_of_fit_ref 1.055
_refine_ls_hydrogen_treatment constr
_refine_ls_matrix_type full
_refine_ls_number_parameters 424
_refine_ls_number_reflns 8371
_refine_ls_number_restraints 0
_refine_ls_restrained_S_all 1.055
_refine_ls_R_factor_all 0.0339
_refine_ls_R_factor_gt 0.0303
_refine_ls_shift/su_max 0.001
_refine_ls_shift/su_mean 0.000
_refine_ls_structure_factor_coef Fsqd
_refine_ls_weighting_details
;
 w=1/[\s^2^(Fo^2^)+(0.0398P)^2^+6.6210P]
 where P=(Fo^2^+2Fc^2^)/3
;
_refine_ls_weighting_scheme calc
_refine_ls_wR_factor_gt 0.0815
_refine_ls_wR_factor_ref 0.0844
_reflns_Friedel_coverage 0.000
_reflns_number_gt 7594
_reflns_number_total 8371
_reflns_threshold_expression 'I > 2\s(I)'
_cod_data_source_file c3cc46367b.txt
_cod_data_source_block 15
_cod_depositor_comments
;
The following automatic conversions were performed:

'_atom_sites_solution_primary' value 'Direct Methods' was changed to
'direct'.

Automatic conversion script
Id: cif_fix_values 6452 2018-10-05 10:23:21Z andrius 
;
_cod_database_code 7110016
_shelx_space_group_comment
;
The symmetry employed for this shelxl refinement is uniquely defined
by the following loop, which should always be used as a source of
symmetry information in preference to the above space-group names.
They are only intended as comments.
;
_shelx_estimated_absorpt_t_min 0.852
_shelx_estimated_absorpt_t_max 0.909
_shelxl_version_number 2013-2

loop_
_space_group_symop_operation_xyz
'x, y, z'
'-x, y, -z+1/2'
'x+1/2, y+1/2, z'
'-x+1/2, y+1/2, -z+1/2'
'-x, -y, -z'
'x, -y, z-1/2'
'-x+1/2, -y+1/2, -z'
'x+1/2, -y+1/2, z-1/2'

loop_
_atom_site_label
_atom_site_type_symbol
_atom_site_fract_x
_atom_site_fract_y
_atom_site_fract_z
_atom_site_U_iso_or_equiv
_atom_site_adp_type
_atom_site_occupancy
_atom_site_site_symmetry_order
_atom_site_calc_flag
_atom_site_refinement_flags_posn
_atom_site_refinement_flags_adp
C1 C 0.02414(7) 1.27526(8) 0.28417(6) 0.0176(2) Uani 1 1 d . .
C2 C -0.01378(7) 1.25188(8) 0.33282(6) 0.0183(2) Uani 1 1 d . .
C3 C 0.02433(7) 1.18975(9) 0.38676(6) 0.0186(2) Uani 1 1 d . .
C4 C -0.03751(8) 1.13441(10) 0.40435(6) 0.0193(2) Uani 1 1 d . .
C5 C -0.02330(8) 1.03758(10) 0.42415(5) 0.0190(2) Uani 1 1 d . .
C6 C 0.05324(7) 0.99254(10) 0.42754(5) 0.0182(2) Uani 1 1 d . .
C7 C 0.03872(7) 0.89264(9) 0.40703(6) 0.0177(2) Uani 1 1 d . .
C8 C -0.04703(7) 0.87542(9) 0.39050(6) 0.0178(2) Uani 1 1 d . .
C9 C -0.08404(7) 0.81567(9) 0.33810(6) 0.0170(2) Uani 1 1 d . .
C10 C -0.03687(7) 0.77096(8) 0.30005(6) 0.0162(2) Uani 1 1 d . .
C11 C -0.08410(7) 0.77067(8) 0.23317(6) 0.0157(2) Uani 1 1 d . .
C12 C -0.04801(7) 0.78106(8) 0.18214(6) 0.0159(2) Uani 1 1 d . .
C13 C -0.08705(7) 0.84430(9) 0.12672(6) 0.0165(2) Uani 1 1 d . .
C14 C -0.15945(7) 0.89248(9) 0.12657(6) 0.0164(2) Uani 1 1 d . .
C15 C -0.17406(7) 0.99250(9) 0.10599(5) 0.0169(2) Uani 1 1 d . .
C16 C -0.11662(7) 1.04690(10) 0.08500(5) 0.0174(2) Uani 1 1 d . .
C17 C -0.10168(7) 1.14917(9) 0.10627(6) 0.0178(2) Uani 1 1 d . .
C18 C -0.14493(7) 1.18930(9) 0.14692(6) 0.0177(2) Uani 1 1 d . .
C19 C -0.10702(7) 1.25145(8) 0.20066(6) 0.0177(2) Uani 1 1 d . .
C20 C -0.14531(7) 1.23480(8) 0.25150(7) 0.0178(2) Uani 1 1 d . .
C21 C -0.20825(7) 1.16239(9) 0.22850(6) 0.0169(2) Uani 1 1 d . .
C22 C -0.20717(7) 1.13380(9) 0.16387(6) 0.0169(2) Uani 1 1 d . .
C23 C -0.22178(7) 1.03733(9) 0.14361(6) 0.0166(2) Uani 1 1 d . .
C24 C -0.23740(6) 0.96453(9) 0.18759(6) 0.0160(2) Uani 1 1 d . .
C25 C -0.19807(7) 0.87494(8) 0.17716(6) 0.0158(2) Uani 1 1 d . .
C26 C -0.16094(7) 0.81536(8) 0.22951(6) 0.0159(2) Uani 1 1 d . .
C27 C -0.16159(7) 0.84251(8) 0.29461(6) 0.0162(2) Uani 1 1 d . .
C28 C -0.19907(7) 0.92887(9) 0.30512(6) 0.0162(2) Uani 1 1 d . .
C29 C -0.23778(6) 0.99142(9) 0.25023(6) 0.0160(2) Uani 1 1 d . .
C30 C -0.22294(7) 1.09269(9) 0.27113(6) 0.0163(2) Uani 1 1 d . .
C31 C -0.17535(7) 1.09278(9) 0.33899(6) 0.0174(2) Uani 1 1 d . .
C32 C -0.11493(7) 1.16299(9) 0.36106(6) 0.0187(2) Uani 1 1 d . .
C33 C -0.09977(7) 1.23512(9) 0.31634(7) 0.0185(2) Uani 1 1 d . .
C34 C -0.16039(7) 0.99170(9) 0.35986(6) 0.0174(2) Uani 1 1 d . .
C35 C -0.08572(8) 0.96489(10) 0.40181(6) 0.0183(2) Uani 1 1 d . .
S1 S 0.11711(2) 0.52353(2) 0.32471(2) 0.01229(6) Uani 1 1 d . .
S2 S 0.19292(2) 0.62215(2) 0.45045(2) 0.01570(6) Uani 1 1 d . .
S3 S -0.00419(2) 0.62519(2) 0.46504(2) 0.01333(6) Uani 1 1 d . .
S4 S -0.04746(2) 0.52789(2) 0.33514(2) 0.01135(6) Uani 1 1 d . .
C36 C 0.01415(6) 0.52594(7) 0.28287(5) 0.01092(17) Uani 1 1 d . .
C37 C 0.10403(6) 0.57779(8) 0.39590(5) 0.01134(17) Uani 1 1 d . .
C38 C 0.15540(7) 0.67936(8) 0.51257(5) 0.01503(19) Uani 1 1 d . .
H38A H 0.2007 0.6885 0.5526 0.018 Uiso 1 1 calc R U
H38B H 0.1339 0.7451 0.4971 0.018 Uiso 1 1 calc R U
C39 C 0.08992(7) 0.62001(8) 0.52941(5) 0.01508(19) Uani 1 1 d . .
H39A H 0.0817 0.6458 0.5702 0.018 Uiso 1 1 calc R U
H39B H 0.1074 0.5508 0.5370 0.018 Uiso 1 1 calc R U
C40 C 0.02847(6) 0.57922(8) 0.40079(5) 0.01095(17) Uani 1 1 d . .
C41 C -0.19190(7) 1.24469(9) -0.03290(5) 0.0158(2) Uani 1 1 d . .
H41A H -0.1522 1.2411 -0.0554 0.019 Uiso 1 1 calc R U
C42 C -0.24407(7) 1.16629(9) -0.03565(5) 0.0158(2) Uani 1 1 d . .
H42A H -0.2399 1.1092 -0.0600 0.019 Uiso 1 1 calc R U
C43 C -0.30236(7) 1.17147(9) -0.00278(6) 0.0156(2) Uani 1 1 d . .
H43A H -0.3381 1.1180 -0.0047 0.019 Uiso 1 1 calc R U

loop_
_atom_site_aniso_label
_atom_site_aniso_U_11
_atom_site_aniso_U_22
_atom_site_aniso_U_33
_atom_site_aniso_U_23
_atom_site_aniso_U_13
_atom_site_aniso_U_12
C1 0.0191(5) 0.0065(4) 0.0293(6) -0.0046(4) 0.0100(4) -0.0022(4)
C2 0.0197(5) 0.0113(5) 0.0262(6) -0.0097(4) 0.0102(4) -0.0018(4)
C3 0.0201(5) 0.0199(5) 0.0170(5) -0.0120(4) 0.0072(4) -0.0040(4)
C4 0.0219(5) 0.0255(6) 0.0134(5) -0.0094(4) 0.0096(4) -0.0017(4)
C5 0.0219(5) 0.0293(6) 0.0080(4) -0.0028(4) 0.0079(4) -0.0014(5)
C6 0.0188(5) 0.0289(6) 0.0059(4) 0.0011(4) 0.0023(4) -0.0002(4)
C7 0.0181(5) 0.0241(6) 0.0104(4) 0.0087(4) 0.0031(4) 0.0014(4)
C8 0.0191(5) 0.0220(5) 0.0144(5) 0.0099(4) 0.0083(4) 0.0006(4)
C9 0.0168(5) 0.0144(5) 0.0219(5) 0.0087(4) 0.0092(4) -0.0014(4)
C10 0.0164(5) 0.0081(4) 0.0248(6) 0.0059(4) 0.0072(4) -0.0003(4)
C11 0.0139(5) 0.0071(4) 0.0260(6) -0.0018(4) 0.0057(4) -0.0033(3)
C12 0.0151(5) 0.0089(4) 0.0235(5) -0.0079(4) 0.0050(4) -0.0033(3)
C13 0.0149(5) 0.0173(5) 0.0156(5) -0.0098(4) 0.0019(4) -0.0037(4)
C14 0.0122(4) 0.0201(5) 0.0140(5) -0.0062(4) -0.0010(4) -0.0037(4)
C15 0.0117(4) 0.0248(6) 0.0103(4) -0.0005(4) -0.0029(3) 0.0003(4)
C16 0.0156(5) 0.0265(6) 0.0074(4) 0.0039(4) -0.0008(4) 0.0021(4)
C17 0.0171(5) 0.0221(5) 0.0129(5) 0.0104(4) 0.0023(4) 0.0050(4)
C18 0.0147(5) 0.0165(5) 0.0207(5) 0.0099(4) 0.0034(4) 0.0069(4)
C19 0.0174(5) 0.0090(4) 0.0278(6) 0.0065(4) 0.0084(4) 0.0060(4)
C20 0.0159(5) 0.0100(4) 0.0302(6) 0.0008(4) 0.0108(4) 0.0056(4)
C21 0.0108(4) 0.0151(5) 0.0258(6) 0.0024(4) 0.0068(4) 0.0065(4)
C22 0.0101(4) 0.0186(5) 0.0202(5) 0.0068(4) 0.0016(4) 0.0064(4)
C23 0.0080(4) 0.0225(5) 0.0160(5) 0.0025(4) -0.0016(4) 0.0026(4)
C24 0.0061(4) 0.0195(5) 0.0206(5) -0.0004(4) 0.0010(4) -0.0015(3)
C25 0.0087(4) 0.0161(5) 0.0205(5) -0.0046(4) 0.0010(4) -0.0047(3)
C26 0.0113(4) 0.0112(4) 0.0252(5) -0.0019(4) 0.0054(4) -0.0054(3)
C27 0.0130(4) 0.0142(5) 0.0236(5) 0.0043(4) 0.0087(4) -0.0038(4)
C28 0.0116(4) 0.0184(5) 0.0223(5) 0.0026(4) 0.0105(4) -0.0026(4)
C29 0.0076(4) 0.0183(5) 0.0235(5) 0.0017(4) 0.0069(4) -0.0002(4)
C30 0.0101(4) 0.0176(5) 0.0242(5) 0.0000(4) 0.0095(4) 0.0033(4)
C31 0.0152(5) 0.0205(5) 0.0215(5) -0.0028(4) 0.0135(4) 0.0020(4)
C32 0.0203(5) 0.0196(5) 0.0206(5) -0.0081(4) 0.0129(4) 0.0013(4)
C33 0.0194(5) 0.0118(5) 0.0284(6) -0.0067(4) 0.0132(5) 0.0024(4)
C34 0.0167(5) 0.0228(5) 0.0176(5) 0.0015(4) 0.0127(4) -0.0008(4)
C35 0.0203(5) 0.0266(6) 0.0117(5) 0.0038(4) 0.0105(4) -0.0007(4)
S1 0.00963(11) 0.01516(12) 0.01240(11) -0.00038(8) 0.00367(8) 0.00199(8)
S2 0.01052(11) 0.02024(13) 0.01489(12) -0.00189(9) 0.00140(9) -0.00174(9)
S3 0.01377(12) 0.01493(12) 0.01242(12) -0.00055(9) 0.00558(9) 0.00090(9)
S4 0.00991(11) 0.01334(11) 0.01127(11) 0.00002(8) 0.00379(8) -0.00202(8)
C36 0.0105(4) 0.0104(4) 0.0122(5) -0.0003(3) 0.0040(3) 0.0000(3)
C37 0.0113(4) 0.0119(4) 0.0105(4) 0.0008(3) 0.0027(3) -0.0002(3)
C38 0.0167(5) 0.0135(5) 0.0130(5) -0.0003(4) 0.0012(4) -0.0004(4)
C39 0.0188(5) 0.0146(5) 0.0109(4) 0.0005(4) 0.0029(4) -0.0006(4)
C40 0.0116(4) 0.0114(4) 0.0097(4) 0.0006(3) 0.0030(3) -0.0003(3)
C41 0.0148(5) 0.0209(5) 0.0130(5) 0.0040(4) 0.0061(4) 0.0054(4)
C42 0.0170(5) 0.0167(5) 0.0135(5) 0.0010(4) 0.0044(4) 0.0052(4)
C43 0.0149(5) 0.0171(5) 0.0147(5) 0.0037(4) 0.0040(4) 0.0028(4)

loop_
_atom_type_symbol
_atom_type_description
_atom_type_scat_dispersion_real
_atom_type_scat_dispersion_imag
_atom_type_scat_source
C C 0.0033 0.0016 'International Tables Vol C Tables 4.2.6.8 and 6.1.1.4'
H H 0.0000 0.0000 'International Tables Vol C Tables 4.2.6.8 and 6.1.1.4'
S S 0.1246 0.1234 'International Tables Vol C Tables 4.2.6.8 and 6.1.1.4'

loop_
_geom_angle_atom_site_label_1
_geom_angle_atom_site_label_2
_geom_angle_atom_site_label_3
_geom_angle
_geom_angle_site_symmetry_1
_geom_angle_site_symmetry_3
C19 C1 C2 115.84(12) 2 .
C19 C1 C1 118.68(13) 2 2
C2 C1 C1 118.75(13) . 2
C1 C2 C3 121.37(11) . .
C1 C2 C33 121.35(12) . .
C3 C2 C33 107.88(11) . .
C17 C3 C2 121.19(11) 2 .
C17 C3 C4 121.35(12) 2 .
C2 C3 C4 108.24(11) . .
C5 C4 C3 119.68(12) . .
C5 C4 C32 120.13(12) . .
C3 C4 C32 108.35(12) . .
C4 C5 C35 120.07(12) . .
C4 C5 C6 119.91(12) . .
C35 C5 C6 108.48(11) . .
C16 C6 C7 121.16(11) 2 .
C16 C6 C5 121.50(12) 2 .
C7 C6 C5 108.08(11) . .
C13 C7 C6 121.37(11) 2 .
C13 C7 C8 121.27(12) 2 .
C6 C7 C8 107.88(11) . .
C9 C8 C35 120.12(11) . .
C9 C8 C7 119.83(11) . .
C35 C8 C7 108.53(11) . .
C8 C9 C27 120.08(11) . .
C8 C9 C10 119.88(11) . .
C27 C9 C10 108.51(11) . .
C12 C10 C11 121.34(11) 2 .
C12 C10 C9 121.43(11) 2 .
C11 C10 C9 108.13(10) . .
C12 C11 C10 121.28(10) . .
C12 C11 C26 121.53(11) . .
C10 C11 C26 107.81(10) . .
C11 C12 C10 116.13(11) . 2
C11 C12 C13 118.68(10) . .
C10 C12 C13 118.47(11) 2 .
C14 C13 C7 116.06(12) . 2
C14 C13 C12 118.47(11) . .
C7 C13 C12 118.84(11) 2 .
C13 C14 C15 121.29(11) . .
C13 C14 C25 121.60(11) . .
C15 C14 C25 107.92(10) . .
C16 C15 C14 121.14(11) . .
C16 C15 C23 121.69(12) . .
C14 C15 C23 108.00(11) . .
C6 C16 C15 116.38(12) 2 .
C6 C16 C17 118.61(11) 2 .
C15 C16 C17 118.45(11) . .
C18 C17 C3 116.09(12) . 2
C18 C17 C16 118.76(11) . .
C3 C17 C16 118.67(11) 2 .
C17 C18 C19 121.49(11) . .
C17 C18 C22 121.36(12) . .
C19 C18 C22 108.13(11) . .
C1 C19 C18 121.42(11) 2 .
C1 C19 C20 121.32(12) 2 .
C18 C19 C20 107.95(11) . .
C33 C20 C19 119.98(11) . .
C33 C20 C21 119.94(11) . .
C19 C20 C21 108.45(11) . .
C30 C21 C22 120.07(11) . .
C30 C21 C20 120.34(12) . .
C22 C21 C20 106.97(10) . .
C23 C22 C21 120.32(11) . .
C23 C22 C18 119.95(11) . .
C21 C22 C18 108.49(11) . .
C22 C23 C24 119.90(11) . .
C22 C23 C15 119.50(11) . .
C24 C23 C15 108.59(11) . .
C29 C24 C23 120.08(11) . .
C29 C24 C25 120.30(11) . .
C23 C24 C25 106.96(10) . .
C26 C25 C24 120.00(11) . .
C26 C25 C14 119.62(11) . .
C24 C25 C14 108.52(10) . .
C25 C26 C27 119.99(11) . .
C25 C26 C11 119.80(11) . .
C27 C26 C11 108.61(10) . .
C28 C27 C26 120.38(11) . .
C28 C27 C9 120.07(11) . .
C26 C27 C9 106.93(10) . .
C27 C28 C29 119.59(11) . .
C27 C28 C34 119.98(11) . .
C29 C28 C34 107.85(11) . .
C24 C29 C28 119.74(11) . .
C24 C29 C30 119.84(11) . .
C28 C29 C30 108.02(11) . .
C21 C30 C31 119.86(11) . .
C21 C30 C29 119.79(11) . .
C31 C30 C29 108.01(10) . .
C32 C31 C34 119.75(12) . .
C32 C31 C30 119.64(11) . .
C34 C31 C30 107.96(10) . .
C31 C32 C33 120.19(12) . .
C31 C32 C4 120.00(12) . .
C33 C32 C4 107.02(11) . .
C20 C33 C32 120.03(11) . .
C20 C33 C2 119.61(11) . .
C32 C33 C2 108.50(11) . .
C35 C34 C31 119.86(11) . .
C35 C34 C28 119.54(11) . .
C31 C34 C28 108.16(11) . .
C34 C35 C5 120.19(12) . .
C34 C35 C8 120.20(12) . .
C5 C35 C8 107.02(11) . .
C36 S1 C37 93.82(5) . .
C37 S2 C38 101.68(5) . .
C40 S3 C39 99.11(6) . .
C36 S4 C40 93.48(5) . .
C36 C36 S1 122.87(11) 2 .
C36 C36 S4 123.96(11) 2 .
S1 C36 S4 113.17(6) . .
C40 C37 S2 129.34(9) . .
C40 C37 S1 116.38(8) . .
S2 C37 S1 114.28(6) . .
C39 C38 S2 113.37(8) . .
C39 C38 H38A 108.9 . .
S2 C38 H38A 108.9 . .
C39 C38 H38B 108.9 . .
S2 C38 H38B 108.9 . .
H38A C38 H38B 107.7 . .
C38 C39 S3 111.79(8) . .
C38 C39 H39A 109.3 . .
S3 C39 H39A 109.3 . .
C38 C39 H39B 109.3 . .
S3 C39 H39B 109.3 . .
H39A C39 H39B 107.9 . .
C37 C40 S3 127.70(8) . .
C37 C40 S4 116.85(8) . .
S3 C40 S4 115.45(6) . .
C42 C41 C43 120.24(10) . 7_475
C42 C41 H41A 119.9 . .
C43 C41 H41A 119.9 7_475 .
C41 C42 C43 120.00(11) . .
C41 C42 H42A 120.0 . .
C43 C42 H42A 120.0 . .
C42 C43 C41 119.77(11) . 7_475
C42 C43 H43A 120.1 . .
C41 C43 H43A 120.1 7_475 .

loop_
_geom_bond_atom_site_label_1
_geom_bond_atom_site_label_2
_geom_bond_distance
_geom_bond_site_symmetry_2
C1 C19 1.4188(17) 2
C1 C2 1.4204(18) .
C1 C1 1.462(3) 2
C2 C3 1.4309(19) .
C2 C33 1.4503(18) .
C3 C17 1.4203(18) 2
C3 C4 1.4484(18) .
C4 C5 1.3856(19) .
C4 C32 1.4489(19) .
C5 C35 1.4440(18) .
C5 C6 1.4469(18) .
C6 C16 1.4156(17) 2
C6 C7 1.4298(19) .
C7 C13 1.4184(18) 2
C7 C8 1.4472(17) .
C8 C9 1.3849(18) .
C8 C35 1.4456(18) .
C9 C27 1.4459(17) .
C9 C10 1.4465(17) .
C10 C12 1.4191(16) 2
C10 C11 1.4303(18) .
C11 C12 1.4156(17) .
C11 C26 1.4485(16) .
C12 C10 1.4191(16) 2
C12 C13 1.4647(18) .
C13 C14 1.4178(17) .
C13 C7 1.4184(18) 2
C14 C15 1.4318(18) .
C14 C25 1.4497(17) .
C15 C16 1.4165(17) .
C15 C23 1.4476(17) .
C16 C6 1.4155(17) 2
C16 C17 1.4653(19) .
C17 C18 1.4140(18) .
C17 C3 1.4203(18) 2
C18 C19 1.4273(19) .
C18 C22 1.4489(17) .
C19 C1 1.4188(17) 2
C19 C20 1.4485(17) .
C20 C33 1.3854(19) .
C20 C21 1.4489(17) .
C21 C30 1.3909(17) .
C21 C22 1.4434(18) .
C22 C23 1.3842(18) .
C23 C24 1.4465(17) .
C24 C29 1.3926(18) .
C24 C25 1.4471(17) .
C25 C26 1.3834(17) .
C26 C27 1.4458(18) .
C27 C28 1.3940(17) .
C28 C29 1.4502(17) .
C28 C34 1.4503(18) .
C29 C30 1.4501(17) .
C30 C31 1.4497(18) .
C31 C32 1.3974(18) .
C31 C34 1.4478(18) .
C32 C33 1.4485(18) .
C34 C35 1.3962(18) .
S1 C36 1.7539(12) .
S1 C37 1.7672(11) .
S2 C37 1.7527(11) .
S2 C38 1.8175(12) .
S3 C40 1.7491(11) .
S3 C39 1.8099(12) .
S4 C36 1.7583(11) .
S4 C40 1.7702(11) .
C36 C36 1.351(2) 2
C37 C40 1.3467(15) .
C38 C39 1.5216(16) .
C38 H38A 0.9900 .
C38 H38B 0.9900 .
C39 H39A 0.9900 .
C39 H39B 0.9900 .
C41 C42 1.3908(17) .
C41 C43 1.3936(17) 7_475
C41 H41A 0.9500 .
C42 C43 1.3922(16) .
C42 H42A 0.9500 .
C43 C41 1.3936(17) 7_475
C43 H43A 0.9500 .

loop_
_geom_torsion_atom_site_label_1
_geom_torsion_atom_site_label_2
_geom_torsion_atom_site_label_3
_geom_torsion_atom_site_label_4
_geom_torsion
_geom_torsion_site_symmetry_1
_geom_torsion_site_symmetry_4
C19 C1 C2 C3 -12.95(16) 2 .
C1 C1 C2 C3 137.96(10) 2 .
C19 C1 C2 C33 -155.35(11) 2 .
C1 C1 C2 C33 -4.44(13) 2 .
C1 C2 C3 C17 0.07(17) . 2
C33 C2 C3 C17 146.88(11) . 2
C1 C2 C3 C4 -147.05(11) . .
C33 C2 C3 C4 -0.24(12) . .
C17 C3 C4 C5 -4.51(17) 2 .
C2 C3 C4 C5 142.55(11) . .
C17 C3 C4 C32 -147.42(11) 2 .
C2 C3 C4 C32 -0.36(13) . .
C3 C4 C5 C35 -138.71(12) . .
C32 C4 C5 C35 -0.14(16) . .
C3 C4 C5 C6 0.37(17) . .
C32 C4 C5 C6 138.94(12) . .
C4 C5 C6 C16 4.07(17) . 2
C35 C5 C6 C16 147.37(11) . 2
C4 C5 C6 C7 -142.90(11) . .
C35 C5 C6 C7 0.40(13) . .
C16 C6 C7 C13 -0.14(17) 2 2
C5 C6 C7 C13 146.97(11) . 2
C16 C6 C7 C8 -146.82(11) 2 .
C5 C6 C7 C8 0.29(12) . .
C13 C7 C8 C9 -4.24(17) 2 .
C6 C7 C8 C9 142.48(11) . .
C13 C7 C8 C35 -147.59(11) 2 .
C6 C7 C8 C35 -0.87(12) . .
C35 C8 C9 C27 -0.12(16) . .
C7 C8 C9 C27 -139.26(11) . .
C35 C8 C9 C10 138.98(11) . .
C7 C8 C9 C10 -0.15(16) . .
C8 C9 C10 C12 4.58(16) . 2
C27 C9 C10 C12 147.89(10) . 2
C8 C9 C10 C11 -142.72(11) . .
C27 C9 C10 C11 0.59(12) . .
C12 C10 C11 C12 -0.39(15) 2 .
C9 C10 C11 C12 146.94(10) . .
C12 C10 C11 C26 -147.32(10) 2 .
C9 C10 C11 C26 0.01(12) . .
C10 C11 C12 C10 12.77(14) . 2
C26 C11 C12 C10 155.22(10) . 2
C10 C11 C12 C13 -138.09(11) . .
C26 C11 C12 C13 4.36(16) . .
C11 C12 C13 C14 0.00(15) . .
C10 C12 C13 C14 -150.19(11) 2 .
C11 C12 C13 C7 150.36(11) . 2
C10 C12 C13 C7 0.17(15) 2 2
C7 C13 C14 C15 -12.88(16) 2 .
C12 C13 C14 C15 138.29(11) . .
C7 C13 C14 C25 -155.68(10) 2 .
C12 C13 C14 C25 -4.51(16) . .
C13 C14 C15 C16 0.03(17) . .
C25 C14 C15 C16 147.26(11) . .
C13 C14 C15 C23 -147.29(11) . .
C25 C14 C15 C23 -0.06(12) . .
C14 C15 C16 C6 12.83(16) . 2
C23 C15 C16 C6 155.71(11) . 2
C14 C15 C16 C17 -138.41(11) . .
C23 C15 C16 C17 4.47(16) . .
C6 C16 C17 C18 -150.45(11) 2 .
C15 C16 C17 C18 0.15(15) . .
C6 C16 C17 C3 0.22(15) 2 2
C15 C16 C17 C3 150.82(11) . 2
C3 C17 C18 C19 -12.63(16) 2 .
C16 C17 C18 C19 138.78(11) . .
C3 C17 C18 C22 -155.83(11) 2 .
C16 C17 C18 C22 -4.42(16) . .
C17 C18 C19 C1 -0.33(17) . 2
C22 C18 C19 C1 147.11(11) . 2
C17 C18 C19 C20 -147.28(11) . .
C22 C18 C19 C20 0.16(12) . .
C1 C19 C20 C33 -4.58(16) 2 .
C18 C19 C20 C33 142.41(11) . .
C1 C19 C20 C21 -147.70(11) 2 .
C18 C19 C20 C21 -0.71(12) . .
C33 C20 C21 C30 -0.39(16) . .
C19 C20 C21 C30 142.75(11) . .
C33 C20 C21 C22 -142.16(11) . .
C19 C20 C21 C22 0.98(12) . .
C30 C21 C22 C23 0.88(16) . .
C20 C21 C22 C23 142.77(11) . .
C30 C21 C22 C18 -142.77(11) . .
C20 C21 C22 C18 -0.88(12) . .
C17 C18 C22 C23 4.14(17) . .
C19 C18 C22 C23 -143.36(11) . .
C17 C18 C22 C21 147.94(11) . .
C19 C18 C22 C21 0.45(12) . .
C21 C22 C23 C24 -0.64(16) . .
C18 C22 C23 C24 138.91(11) . .
C21 C22 C23 C15 -139.04(11) . .
C18 C22 C23 C15 0.51(16) . .
C16 C15 C23 C22 -4.85(16) . .
C14 C15 C23 C22 142.25(11) . .
C16 C15 C23 C24 -147.47(11) . .
C14 C15 C23 C24 -0.36(12) . .
C22 C23 C24 C29 0.02(16) . .
C15 C23 C24 C29 142.46(11) . .
C22 C23 C24 C25 -141.80(11) . .
C15 C23 C24 C25 0.64(12) . .
C29 C24 C25 C26 0.29(16) . .
C23 C24 C25 C26 142.01(11) . .
C29 C24 C25 C14 -142.39(11) . .
C23 C24 C25 C14 -0.67(12) . .
C13 C14 C25 C26 4.72(16) . .
C15 C14 C25 C26 -142.39(11) . .
C13 C14 C25 C24 147.56(11) . .
C15 C14 C25 C24 0.45(12) . .
C24 C25 C26 C27 0.13(16) . .
C14 C25 C26 C27 138.74(11) . .
C24 C25 C26 C11 -138.91(11) . .
C14 C25 C26 C11 -0.30(16) . .
C12 C11 C26 C25 -4.25(16) . .
C10 C11 C26 C25 142.58(11) . .
C12 C11 C26 C27 -147.44(10) . .
C10 C11 C26 C27 -0.61(12) . .
C25 C26 C27 C28 -0.38(16) . .
C11 C26 C27 C28 142.74(10) . .
C25 C26 C27 C9 -142.15(10) . .
C11 C26 C27 C9 0.97(12) . .
C8 C9 C27 C28 0.36(16) . .
C10 C9 C27 C28 -142.87(11) . .
C8 C9 C27 C26 142.27(11) . .
C10 C9 C27 C26 -0.96(12) . .
C26 C27 C28 C29 0.21(16) . .
C9 C27 C28 C29 137.04(11) . .
C26 C27 C28 C34 -137.06(11) . .
C9 C27 C28 C34 -0.23(16) . .
C23 C24 C29 C28 -137.25(11) . .
C25 C24 C29 C28 -0.46(16) . .
C23 C24 C29 C30 0.36(16) . .
C25 C24 C29 C30 137.14(11) . .
C27 C28 C29 C24 0.21(16) . .
C34 C28 C29 C24 142.08(11) . .
C27 C28 C29 C30 -141.84(11) . .
C34 C28 C29 C30 0.03(12) . .
C22 C21 C30 C31 137.18(11) . .
C20 C21 C30 C31 0.33(16) . .
C22 C21 C30 C29 -0.49(16) . .
C20 C21 C30 C29 -137.34(11) . .
C24 C29 C30 C21 -0.12(16) . .
C28 C29 C30 C21 141.88(11) . .
C24 C29 C30 C31 -142.24(11) . .
C28 C29 C30 C31 -0.23(12) . .
C21 C30 C31 C32 -0.04(16) . .
C29 C30 C31 C32 142.04(11) . .
C21 C30 C31 C34 -141.73(11) . .
C29 C30 C31 C34 0.35(12) . .
C34 C31 C32 C33 137.02(12) . .
C30 C31 C32 C33 -0.19(16) . .
C34 C31 C32 C4 0.38(16) . .
C30 C31 C32 C4 -136.84(11) . .
C5 C4 C32 C31 -0.26(17) . .
C3 C4 C32 C31 142.46(11) . .
C5 C4 C32 C33 -141.90(11) . .
C3 C4 C32 C33 0.82(12) . .
C19 C20 C33 C32 -138.78(11) . .
C21 C20 C33 C32 0.15(16) . .
C19 C20 C33 C2 -0.20(16) . .
C21 C20 C33 C2 138.73(11) . .
C31 C32 C33 C20 0.14(16) . .
C4 C32 C33 C20 141.69(11) . .
C31 C32 C33 C2 -142.52(11) . .
C4 C32 C33 C2 -0.97(12) . .
C1 C2 C33 C20 4.73(17) . .
C3 C2 C33 C20 -142.09(11) . .
C1 C2 C33 C32 147.57(11) . .
C3 C2 C33 C32 0.76(12) . .
C32 C31 C34 C35 -0.10(16) . .
C30 C31 C34 C35 141.54(11) . .
C32 C31 C34 C28 -141.97(11) . .
C30 C31 C34 C28 -0.33(12) . .
C27 C28 C34 C35 -0.14(16) . .
C29 C28 C34 C35 -141.83(11) . .
C27 C28 C34 C31 141.88(11) . .
C29 C28 C34 C31 0.19(12) . .
C31 C34 C35 C5 -0.30(16) . .
C28 C34 C35 C5 137.30(11) . .
C31 C34 C35 C8 -137.22(12) . .
C28 C34 C35 C8 0.38(16) . .
C4 C5 C35 C34 0.43(17) . .
C6 C5 C35 C34 -142.81(11) . .
C4 C5 C35 C8 142.30(11) . .
C6 C5 C35 C8 -0.93(13) . .
C9 C8 C35 C34 -0.25(16) . .
C7 C8 C35 C34 142.98(11) . .
C9 C8 C35 C5 -142.12(11) . .
C7 C8 C35 C5 1.11(12) . .
C37 S1 C36 C36 155.83(4) . 2
C37 S1 C36 S4 -24.38(7) . .
C40 S4 C36 C36 -156.16(4) . 2
C40 S4 C36 S1 24.05(7) . .
C38 S2 C37 C40 -4.26(12) . .
C38 S2 C37 S1 175.87(6) . .
C36 S1 C37 C40 15.11(9) . .
C36 S1 C37 S2 -165.01(6) . .
C37 S2 C38 C39 40.80(9) . .
S2 C38 C39 S3 -72.80(9) . .
C40 S3 C39 C38 57.70(9) . .
S2 C37 C40 S3 -1.04(16) . .
S1 C37 C40 S3 178.82(6) . .
S2 C37 C40 S4 179.51(6) . .
S1 C37 C40 S4 -0.63(12) . .
C39 S3 C40 C37 -22.03(11) . .
C39 S3 C40 S4 157.42(6) . .
C36 S4 C40 C37 -14.16(9) . .
C36 S4 C40 S3 166.32(6) . .
C43 C41 C42 C43 0.11(18) 7_475 .
C41 C42 C43 C41 -0.11(18) . 7_475
